data_7039943
loop_
_publ_author_name
'Kar, Paramita'
'Yoshida, Masaki'
'Kobayashi, Atsushi'
'Routaboul, Lucie'
'Braunstein, Pierre'
'Kato, Masako'

_publ_section_title
;
 Colour tuning by the stepwise synthesis of mononuclear and homo- and
 hetero-dinuclear platinum(ii) complexes using a zwitterionic quinonoid
 ligand.
;
_journal_issue 36
_journal_name_full 'Dalton transactions (Cambridge, England : 2003)'
_journal_page_first 14080
_journal_page_last 14088
_journal_paper_doi 10.1039/c6dt02328b
_journal_volume 45
_journal_year 2016
_chemical_compound_source 'synthesis as described'
_chemical_formula_moiety 'C19 H17 N3 O2 Pt1'
_chemical_formula_sum 'C19 H17 N3 O2 Pt'
_chemical_formula_weight 514.45
_chemical_name_systematic
;
 ?
;
_space_group_IT_number 14
_symmetry_cell_setting monoclinic
_symmetry_Int_Tables_number 14
_symmetry_space_group_name_Hall '-P 2ybc'
_symmetry_space_group_name_H-M 'P 1 21/c 1'
_atom_sites_solution_hydrogens geom
_atom_sites_solution_primary direct
_atom_sites_solution_secondary difmap
_audit_update_record
;
2016-07-13 deposited with the CCDC.
2016-07-18 downloaded from the CCDC.
;
_cell_angle_alpha 90
_cell_angle_beta 94.841(6)
_cell_angle_gamma 90
_cell_formula_units_Z 8
_cell_length_a 11.541(5)
_cell_length_b 12.082(5)
_cell_length_c 22.8050(10)
_cell_measurement_reflns_used 7846
_cell_measurement_temperature 150(2)
_cell_measurement_theta_max 27.5
_cell_measurement_theta_min 3.1
_cell_measurement_wavelength 0.71073
_cell_volume 3168.5(19)
_computing_cell_refinement 'CrystalClear-SM Expert 2.0 r16'
_computing_data_collection 'CrystalClear-SM Expert 2.0 r16 (Rigaku, 2013)'
_computing_data_reduction 'CrystalClear-SM Expert 2.0 r16'
_computing_molecular_graphics 'CrystalStructure 4.1'
_computing_publication_material 'CrystalStructure 4.1 (Rigaku, 2014)'
_computing_structure_refinement 'SHELXL-97 (Sheldrick, 2008)'
_computing_structure_solution 'SIR2011 (Burla, et al., 2012)'
_diffrn_ambient_temperature 150(2)
_diffrn_measured_fraction_theta_full 0.991
_diffrn_measured_fraction_theta_max 0.991
_diffrn_measurement_device_type 'Rigaku Mercury70'
_diffrn_measurement_method \w
_diffrn_radiation_monochromator graphite
_diffrn_radiation_probe x-ray
_diffrn_radiation_type MoK\a
_diffrn_radiation_wavelength 0.71075
_diffrn_reflns_av_R_equivalents 0.1071
_diffrn_reflns_av_unetI/netI 0.0982
_diffrn_reflns_limit_h_max 13
_diffrn_reflns_limit_h_min -14
_diffrn_reflns_limit_k_max 15
_diffrn_reflns_limit_k_min -15
_diffrn_reflns_limit_l_max 29
_diffrn_reflns_limit_l_min -18
_diffrn_reflns_number 23916
_diffrn_reflns_theta_full 27.52
_diffrn_reflns_theta_max 27.52
_diffrn_reflns_theta_min 3.12
_exptl_absorpt_coefficient_mu 8.875
_exptl_absorpt_correction_T_max 0.775
_exptl_absorpt_correction_T_min 0.694
_exptl_absorpt_correction_type numerical
_exptl_absorpt_process_details 'NUMABS (Rigaku, 1999)'
_exptl_crystal_colour brown
_exptl_crystal_density_diffrn 2.157
_exptl_crystal_density_method 'not measured'
_exptl_crystal_description needle
_exptl_crystal_F_000 1968
_exptl_crystal_size_max 0.296
_exptl_crystal_size_mid 0.228
_exptl_crystal_size_min 0.214
_refine_diff_density_max 4.225
_refine_diff_density_min -2.016
_refine_diff_density_rms 0.318
_refine_ls_extinction_method none
_refine_ls_goodness_of_fit_ref 1.026
_refine_ls_hydrogen_treatment constr
_refine_ls_matrix_type full
_refine_ls_number_parameters 455
_refine_ls_number_reflns 7230
_refine_ls_number_restraints 0
_refine_ls_restrained_S_all 1.026
_refine_ls_R_factor_all 0.0809
_refine_ls_R_factor_gt 0.0563
_refine_ls_shift/su_max 0.001
_refine_ls_shift/su_mean 0
_refine_ls_structure_factor_coef Fsqd
_refine_ls_weighting_details 'calc w=1/[\s^2^(Fo^2^)+(0.0593P)^2^+0.0000P] where P=(Fo^2^+2Fc^2^)/3'
_refine_ls_weighting_scheme calc
_refine_ls_wR_factor_gt 0.1239
_refine_ls_wR_factor_ref 0.138
_reflns_number_gt 5324
_reflns_number_total 7230
_reflns_threshold_expression >2\s(I)
_cod_data_source_file c6dt02328b2.cif
_cod_data_source_block 1
_cod_depositor_comments
;
The following automatic conversions were performed:

'_exptl_absorpt_correction_type' value 'Numerical' changed to
'numerical' according to
/usr/data/users/saulius/crontab/automatic-downloads/rss-feeds/RSC/lib/dictionaries/cif_core.dic
dictionary named 'cif_core.dic' version 2.4.2 from 2011-04-26.

Automatic conversion script
Id: cif_fix_values 4268 2015-11-12 08:31:59Z antanas 

 Adding full bibliography for 7039943--7039945.cif.
;
_cod_database_code 7039943
_shelxl_res_file
;
TITL 1
CELL  0.71075  11.5410  12.0820  22.8050   90.000   94.841   90.000
ZERR     8.00   0.0050   0.0050   0.0010    0.000    0.006    0.000
LATT   1
SYMM  - X, 1/2 + Y, 1/2 - Z
SFAC  C    H    N    O    PT
UNIT  152  136  24   16   8
MERG   2
MPLA O1 O2 N2 N3 C12 C13 C14 C15 C16 C17 N5 N6 O3 O4 C31 C32 C33  C34 C35 C36
MPLA N1 C7 C8 C9 C10 C11
MPLA N4 C26 C27 C28 C29 C30
MPLA C1 C2 C3 C4 C5 C6
MPLA C20 C21 C22 C23 C24 C25
MPLA C12 C13 C14 C15 C16 C17
MPLA C31 C32 C33 C34 C35 C36
HTAB N3 O4
HTAB N6 O2
EQIV $1 x, -y-1/2, z+1/2
HTAB C10 O3_$1
HTAB C11 O1
HTAB C19 O4
HTAB C30 O3
HTAB C38 O2
FMAP   2
PLAN   20
SIZE     0.296   0.228   0.214
ACTA
BOND   $H
CONF
LIST   4
WPDB  -2
L.S.  20
TEMP  -123.00
WGHT    0.059300
FVAR       0.81486
PT1   5    0.673842    0.144004    0.618113    11.00000    0.02135    0.01522 =
         0.01884   -0.00018    0.00328   -0.00205
PT2   5    0.120400   -0.915348    0.332338    11.00000    0.02208    0.01493 =
         0.01974   -0.00074    0.00217   -0.00173
O1    4    0.532015    0.036572    0.623482    11.00000    0.01925    0.02037 =
         0.02673   -0.00312    0.00380   -0.00760
O2    4    0.381531   -0.292220    0.539599    11.00000    0.02099    0.02161 =
         0.03978   -0.00509    0.00948   -0.00543
O3    4    0.269387   -0.814674    0.331668    11.00000    0.02283    0.01920 =
         0.02883   -0.00321    0.00062    0.00147
O4    4    0.422845   -0.488431    0.417728    11.00000    0.03682    0.01879 =
         0.03818   -0.00649    0.01073   -0.01480
N1    3    0.630661    0.247391    0.680928    11.00000    0.03310    0.01583 =
         0.01355    0.00119   -0.00046    0.00451
N2    3    0.693962    0.040167    0.550892    11.00000    0.02980    0.01459 =
         0.02181   -0.00200    0.00506   -0.00227
N3    3    0.549421   -0.301702    0.466991    11.00000    0.01571    0.01673 =
         0.03328   -0.00617    0.00203   -0.00649
N4    3    0.159645   -1.014056    0.267105    11.00000    0.03058    0.02164 =
         0.01781    0.00311   -0.00312    0.00225
N5    3    0.101325   -0.812814    0.400370    11.00000    0.02957    0.01612 =
         0.02405   -0.00222    0.00705   -0.00136
N6    3    0.252589   -0.474685    0.487799    11.00000    0.02660    0.01343 =
         0.04014   -0.00487    0.01298   -0.00852
C1    1    0.809489    0.246862    0.620561    11.00000    0.02286    0.02558 =
         0.01807    0.00545   -0.00678   -0.00349
C2    1    0.914824    0.237857    0.592713    11.00000    0.02049    0.02240 =
         0.02273    0.00178   -0.00136   -0.00070
C3    1    1.001037    0.319937    0.601399    11.00000    0.03067    0.02472 =
         0.03467    0.00537    0.01236   -0.00124
C4    1    0.985415    0.408281    0.635534    11.00000    0.03884    0.02300 =
         0.02608   -0.00490   -0.00709   -0.00974
C5    1    0.885053    0.417110    0.664797    11.00000    0.02982    0.01455 =
         0.02254   -0.00737   -0.00282   -0.00509
C6    1    0.798888    0.339057    0.656580    11.00000    0.03202    0.02379 =
         0.01670    0.00300    0.00301   -0.00195
C7    1    0.696411    0.338883    0.689943    11.00000    0.01895    0.02328 =
         0.01519    0.00372   -0.00048    0.00035
C8    1    0.662631    0.419372    0.729531    11.00000    0.02088    0.02615 =
         0.02463   -0.00408   -0.00583   -0.00220
C9    1    0.568880    0.403752    0.760983    11.00000    0.03865    0.02447 =
         0.01515   -0.00009    0.00637    0.00359
C10   1    0.504623    0.308370    0.751612    11.00000    0.03669    0.02944 =
         0.02818    0.00032    0.00764    0.01330
C11   1    0.537441    0.231768    0.711894    11.00000    0.03548    0.02115 =
         0.02197    0.00148    0.00426   -0.00117
C12   1    0.531367   -0.046556    0.588454    11.00000    0.02787    0.01220 =
         0.02093   -0.00040   -0.00404   -0.00624
C13   1    0.625511   -0.043748    0.545187    11.00000    0.01452    0.02174 =
         0.02259    0.00201    0.00588   -0.00045
C14   1    0.629903   -0.133716    0.504812    11.00000    0.01631    0.01964 =
         0.02986    0.00479    0.00645   -0.00568
C15   1    0.550570   -0.215136    0.502686    11.00000    0.01382    0.02022 =
         0.01883    0.00166   -0.00439    0.00785
C16   1    0.454521   -0.217470    0.546132    11.00000    0.03352    0.01651 =
         0.03361    0.00332    0.00422   -0.00308
C17   1    0.453660   -0.129801    0.584658    11.00000    0.01800    0.03199 =
         0.03097   -0.01291    0.00073    0.00637
C18   1    0.778947    0.055798    0.507626    11.00000    0.02593    0.02545 =
         0.02318   -0.00257    0.00054   -0.00553
AFIX 137
H18A  2    0.854378    0.026226    0.523272    11.00000   -1.50000
H18B  2    0.786671    0.134927    0.499350    11.00000   -1.50000
H18C  2    0.752796    0.016728    0.471234    11.00000   -1.50000
AFIX   0
C19   1    0.627101   -0.310522    0.420459    11.00000    0.03072    0.02682 =
         0.02769   -0.00537    0.00708    0.00165
AFIX 137
H19A  2    0.628456   -0.240013    0.399285    11.00000   -1.50000
H19B  2    0.599691   -0.369268    0.393078    11.00000   -1.50000
H19C  2    0.705666   -0.328248    0.437559    11.00000   -1.50000
AFIX   0
C20   1   -0.020171   -1.011079    0.326372    11.00000    0.00773    0.02280 =
         0.02451    0.00614   -0.00011    0.00591
C21   1   -0.125655   -1.000364    0.351873    11.00000    0.03214    0.01251 =
         0.03438   -0.00324   -0.00277    0.00178
C22   1   -0.214717   -1.080281    0.343531    11.00000    0.04060    0.04033 =
         0.02387    0.00656    0.00186   -0.00298
C23   1   -0.202791   -1.169208    0.307616    11.00000    0.02583    0.02930 =
         0.03526    0.00025   -0.00511   -0.01395
C24   1   -0.100134   -1.176685    0.278680    11.00000    0.02326    0.03022 =
         0.02510    0.00770   -0.00461    0.00892
C25   1   -0.014068   -1.100600    0.286231    11.00000    0.03234    0.02225 =
         0.01882    0.00398   -0.00181   -0.00081
C26   1    0.090044   -1.101110    0.254234    11.00000    0.01691    0.02080 =
         0.02677    0.00426    0.00008    0.01075
C27   1    0.116307   -1.180589    0.212084    11.00000    0.04007    0.00915 =
         0.02514   -0.00450   -0.00317    0.01021
C28   1    0.215649   -1.165605    0.182845    11.00000    0.03218    0.01910 =
         0.02441   -0.00045    0.00594    0.00352
C29   1    0.286890   -1.073647    0.195975    11.00000    0.03008    0.03490 =
         0.03256    0.00505    0.00520    0.00464
C30   1    0.253215   -0.999606    0.237487    11.00000    0.01933    0.01937 =
         0.03636    0.00017    0.00237   -0.00343
C31   1    0.271323   -0.731133    0.366383    11.00000    0.02182    0.01451 =
         0.01723    0.00212    0.00740    0.00332
C32   1    0.173568   -0.728814    0.407256    11.00000    0.02548    0.01349 =
         0.01364    0.00198    0.00321    0.00270
C33   1    0.166193   -0.641966    0.447601    11.00000    0.01976    0.02390 =
         0.02011   -0.00997    0.00841   -0.00050
C34   1    0.250591   -0.558939    0.450861    11.00000    0.02956    0.02088 =
         0.02472   -0.00227   -0.00194    0.00537
C35   1    0.351456   -0.562241    0.412066    11.00000    0.02316    0.02663 =
         0.03092   -0.00228    0.00322   -0.00308
C36   1    0.348622   -0.650006    0.370280    11.00000    0.02222    0.02434 =
         0.01782   -0.00684    0.00401    0.00915
C37   1    0.013129   -0.825059    0.443773    11.00000    0.02823    0.02598 =
         0.03309    0.00384    0.00611   -0.01047
AFIX 137
H37A  2    0.048421   -0.806787    0.483178    11.00000   -1.50000
H37B  2   -0.015086   -0.901582    0.443362    11.00000   -1.50000
H37C  2   -0.052120   -0.774885    0.433404    11.00000   -1.50000
AFIX   0
C38   1    0.168413   -0.453138    0.527820    11.00000    0.03286    0.02339 =
         0.02932   -0.01034    0.00702   -0.00220
AFIX 137
H38A  2    0.092244   -0.442799    0.506089    11.00000   -1.50000
H38B  2    0.189765   -0.385903    0.550224    11.00000   -1.50000
H38C  2    0.164813   -0.515758    0.554919    11.00000   -1.50000
AFIX   1
H2    2   10.927240   10.176340   10.568313    11.00000   10.02665
H3    2   11.071280   10.312230   10.582870    11.00000   10.03589
H3A   2   10.499390    9.644670   10.471517    11.00000   10.02602
H4    2   11.043130   10.464567   10.639688    11.00000   10.03589
H5    2   10.876100   10.477695   10.690650    11.00000   10.02702
H6    2   10.311363    9.571780   10.487507    11.00000   10.03128
H8    2   10.705480   10.486287   10.734200    11.00000   10.02938
H9    2   10.548370   10.456867   10.788790    11.00000   10.03124
H10   2   10.438027   10.295710   10.772607    11.00000   10.03667
H11   2   10.493560   10.165523   10.705997    11.00000   10.03175
H14   2   10.689370    9.864223   10.478660    11.00000   10.02645
H17   2   10.393450    9.872020   10.610590    11.00000   10.03233
H21   2    9.862303    9.062210   10.375560    11.00000   10.03168
H22   2    9.715981    8.928163   10.362883    11.00000   10.04209
H23   2    9.738708    8.775860   10.302460    11.00000   10.03624
H24   2    9.908740    8.762547   10.252890    11.00000   10.03176
H27   2   10.067790    8.757440   10.203920    11.00000   10.03025
H28   2   10.235127    8.782536   10.154050    11.00000   10.02982
H29   2   10.356370    8.937587   10.177080    11.00000   10.03840
H30   2   10.299060    9.065083   10.245240    11.00000   10.02971
H33   2   10.104589    9.360150   10.472635    11.00000   10.02527
H36   2   10.407007    9.350030   10.343223    11.00000   10.02565
HKLF    4
 
REM  ppy
REM R1 =  0.0563 for   5324 Fo > 4sig(Fo)  and  0.0809 for all   7230 data
REM    455 parameters refined using      0 restraints
 
END
 
WGHT      0.0593      0.0000
REM Highest difference peak  4.225,  deepest hole -2.016,  1-sigma level  0.318
Q1    1   0.7434  0.1395  0.6069  11.00000  0.05    3.87
Q2    1   0.1244 -0.8034  0.3328  11.00000  0.05    2.96
Q3    1   0.0650 -0.9202  0.3373  11.00000  0.05    2.48
Q4    1   0.1020 -0.9159  0.2917  11.00000  0.05    2.45
Q5    1   0.6601  0.1441  0.5745  11.00000  0.05    2.42
Q6    1   0.1380 -0.9108  0.3739  11.00000  0.05    2.31
Q7    1   0.6925  0.1504  0.6577  11.00000  0.05    2.24
Q8    1   0.6035  0.1474  0.6257  11.00000  0.05    2.19
Q9    1   0.6815  0.0345  0.6172  11.00000  0.05    2.14
Q10   1   0.1856 -0.9184  0.3234  11.00000  0.05    2.03
Q11   1   0.4289 -0.3527  0.4516  11.00000  0.05    2.03
Q12   1   0.2254 -0.5804  0.4040  11.00000  0.05    2.01
Q13   1   0.8929  0.3658  0.6652  11.00000  0.05    1.70
Q14   1   0.3311 -0.6929  0.3842  11.00000  0.05    1.69
Q15   1   0.4537 -0.0780  0.5675  11.00000  0.05    1.65
Q16   1   0.5801  0.1603  0.5936  11.00000  0.05    1.33
Q17   1   0.4327 -0.3614  0.4993  11.00000  0.05    1.32
Q18   1   0.1873 -0.9615  0.3587  11.00000  0.05    1.31
Q19   1   0.3653 -0.4184  0.4980  11.00000  0.05    1.30
Q20   1  -0.0859 -1.1447  0.2850  11.00000  0.05    1.30
;

loop_
_symmetry_equiv_pos_as_xyz
'x, y, z'
'-x, y+1/2, -z+1/2'
'-x, -y, -z'
'x, -y-1/2, z-1/2'

loop_
_atom_site_label
_atom_site_type_symbol
_atom_site_fract_x
_atom_site_fract_y
_atom_site_fract_z
_atom_site_U_iso_or_equiv
_atom_site_adp_type
_atom_site_occupancy
_atom_site_symmetry_multiplicity
_atom_site_calc_flag
_atom_site_refinement_flags
Pt1 Pt 0.67384(3) 0.14400(3) 0.618113(15) 0.01838(11) Uani 1 1 d .
Pt2 Pt 0.12040(3) -0.91535(3) 0.332338(15) 0.01889(12) Uani 1 1 d .
O1 O 0.5320(6) 0.0366(5) 0.6235(3) 0.0220(15) Uani 1 1 d .
O2 O 0.3815(6) -0.2922(5) 0.5396(3) 0.0271(16) Uani 1 1 d .
O3 O 0.2694(6) -0.8147(5) 0.3317(3) 0.0237(15) Uani 1 1 d .
O4 O 0.4228(7) -0.4884(5) 0.4177(3) 0.0308(18) Uani 1 1 d .
N1 N 0.6307(8) 0.2474(6) 0.6809(3) 0.0210(18) Uani 1 1 d .
N2 N 0.6940(8) 0.0402(6) 0.5509(3) 0.0219(18) Uani 1 1 d .
N3 N 0.5494(7) -0.3017(6) 0.4670(3) 0.0219(18) Uani 1 1 d .
N4 N 0.1596(8) -1.0141(6) 0.2671(3) 0.0236(19) Uani 1 1 d .
N5 N 0.1013(8) -0.8128(6) 0.4004(3) 0.0230(18) Uani 1 1 d .
N6 N 0.2526(8) -0.4747(6) 0.4878(4) 0.026(2) Uani 1 1 d .
C1 C 0.8095(9) 0.2469(8) 0.6206(4) 0.023(2) Uani 1 1 d .
C2 C 0.9148(9) 0.2379(8) 0.5927(4) 0.022(2) Uani 1 1 d .
C3 C 1.0010(10) 0.3199(8) 0.6014(4) 0.029(2) Uani 1 1 d .
C4 C 0.9854(11) 0.4083(8) 0.6355(4) 0.030(3) Uani 1 1 d .
C5 C 0.8851(9) 0.4171(7) 0.6648(4) 0.023(2) Uani 1 1 d .
C6 C 0.7989(10) 0.3391(8) 0.6566(4) 0.024(2) Uani 1 1 d .
C7 C 0.6964(9) 0.3389(8) 0.6899(4) 0.019(2) Uani 1 1 d .
C8 C 0.6626(9) 0.4194(8) 0.7295(4) 0.024(2) Uani 1 1 d .
C9 C 0.5689(10) 0.4038(8) 0.7610(4) 0.026(2) Uani 1 1 d .
C10 C 0.5046(10) 0.3084(9) 0.7516(4) 0.031(3) Uani 1 1 d .
C11 C 0.5374(10) 0.2318(8) 0.7119(4) 0.026(2) Uani 1 1 d .
C12 C 0.5314(9) -0.0466(7) 0.5885(4) 0.021(2) Uani 1 1 d .
C13 C 0.6255(9) -0.0437(8) 0.5452(4) 0.019(2) Uani 1 1 d .
C14 C 0.6299(9) -0.1337(8) 0.5048(4) 0.022(2) Uani 1 1 d .
C15 C 0.5506(8) -0.2151(7) 0.5027(4) 0.018(2) Uani 1 1 d .
C16 C 0.4545(10) -0.2175(8) 0.5461(4) 0.028(2) Uani 1 1 d .
C17 C 0.4537(9) -0.1298(9) 0.5847(4) 0.027(2) Uani 1 1 d .
C18 C 0.7789(10) 0.0558(8) 0.5076(4) 0.025(2) Uani 1 1 d .
H18A H 0.8544 0.0262 0.5233 0.037 Uiso 1 1 calc R
H18B H 0.7867 0.1349 0.4993 0.037 Uiso 1 1 calc R
H18C H 0.7528 0.0167 0.4712 0.037 Uiso 1 1 calc R
C19 C 0.6271(10) -0.3105(8) 0.4205(4) 0.028(2) Uani 1 1 d .
H19A H 0.6285 -0.24 0.3993 0.042 Uiso 1 1 calc R
H19B H 0.5997 -0.3693 0.3931 0.042 Uiso 1 1 calc R
H19C H 0.7057 -0.3282 0.4376 0.042 Uiso 1 1 calc R
C20 C -0.0202(8) -1.0111(8) 0.3264(4) 0.0184(19) Uani 1 1 d .
C21 C -0.1257(10) -1.0004(7) 0.3519(4) 0.027(2) Uani 1 1 d .
C22 C -0.2147(11) -1.0803(9) 0.3435(5) 0.035(3) Uani 1 1 d .
C23 C -0.2028(10) -1.1692(9) 0.3076(5) 0.031(3) Uani 1 1 d .
C24 C -0.1001(10) -1.1767(9) 0.2787(4) 0.027(2) Uani 1 1 d .
C25 C -0.0141(10) -1.1006(8) 0.2862(4) 0.025(2) Uani 1 1 d .
C26 C 0.0900(9) -1.1011(8) 0.2542(4) 0.022(2) Uani 1 1 d .
C27 C 0.1163(10) -1.1806(7) 0.2121(4) 0.025(2) Uani 1 1 d .
C28 C 0.2156(10) -1.1656(8) 0.1828(4) 0.025(2) Uani 1 1 d .
C29 C 0.2869(11) -1.0736(9) 0.1960(5) 0.032(3) Uani 1 1 d .
C30 C 0.2532(9) -0.9996(8) 0.2375(4) 0.025(2) Uani 1 1 d .
C31 C 0.2713(9) -0.7311(7) 0.3664(4) 0.018(2) Uani 1 1 d .
C32 C 0.1736(9) -0.7288(7) 0.4073(4) 0.017(2) Uani 1 1 d .
C33 C 0.1662(9) -0.6420(8) 0.4476(4) 0.021(2) Uani 1 1 d .
C34 C 0.2506(10) -0.5589(8) 0.4509(4) 0.025(2) Uani 1 1 d .
C35 C 0.3515(10) -0.5622(8) 0.4121(5) 0.027(2) Uani 1 1 d .
C36 C 0.3486(9) -0.6500(8) 0.3703(4) 0.021(2) Uani 1 1 d .
C37 C 0.0131(10) -0.8251(8) 0.4438(4) 0.029(2) Uani 1 1 d .
H37A H 0.0484 -0.8068 0.4832 0.043 Uiso 1 1 calc R
H37B H -0.0151 -0.9016 0.4434 0.043 Uiso 1 1 calc R
H37C H -0.0521 -0.7749 0.4334 0.043 Uiso 1 1 calc R
C38 C 0.1684(10) -0.4531(8) 0.5278(4) 0.028(2) Uani 1 1 d .
H38A H 0.0922 -0.4428 0.5061 0.042 Uiso 1 1 calc R
H38B H 0.1898 -0.3859 0.5502 0.042 Uiso 1 1 calc R
H38C H 0.1648 -0.5158 0.5549 0.042 Uiso 1 1 calc R
H2 H 0.9272 0.1763 0.5683 0.027 Uiso 1 1 d .
H3 H 1.0713 0.3122 0.5829 0.036 Uiso 1 1 d .
H3A H 0.4994 -0.3553 0.4715 0.026 Uiso 1 1 d .
H4 H 1.0431 0.4646 0.6397 0.036 Uiso 1 1 d .
H5 H 0.8761 0.4777 0.6906 0.027 Uiso 1 1 d .
H6 H 0.3114 -0.4282 0.4875 0.031 Uiso 1 1 d .
H8 H 0.7055 0.4863 0.7342 0.029 Uiso 1 1 d .
H9 H 0.5484 0.4569 0.7888 0.031 Uiso 1 1 d .
H10 H 0.438 0.2957 0.7726 0.037 Uiso 1 1 d .
H11 H 0.4936 0.1655 0.706 0.032 Uiso 1 1 d .
H14 H 0.6894 -0.1358 0.4787 0.026 Uiso 1 1 d .
H17 H 0.3934 -0.128 0.6106 0.032 Uiso 1 1 d .
H21 H -0.1377 -0.9378 0.3756 0.032 Uiso 1 1 d .
H22 H -0.284 -1.0718 0.3629 0.042 Uiso 1 1 d .
H23 H -0.2613 -1.2241 0.3025 0.036 Uiso 1 1 d .
H24 H -0.0913 -1.2375 0.2529 0.032 Uiso 1 1 d .
H27 H 0.0678 -1.2426 0.2039 0.03 Uiso 1 1 d .
H28 H 0.2351 -1.2175 0.154 0.03 Uiso 1 1 d .
H29 H 0.3564 -1.0624 0.1771 0.038 Uiso 1 1 d .
H30 H 0.2991 -0.9349 0.2452 0.03 Uiso 1 1 d .
H33 H 0.1046 -0.6398 0.4726 0.025 Uiso 1 1 d .
H36 H 0.407 -0.65 0.3432 0.026 Uiso 1 1 d .

loop_
_atom_site_aniso_label
_atom_site_aniso_U_11
_atom_site_aniso_U_22
_atom_site_aniso_U_33
_atom_site_aniso_U_23
_atom_site_aniso_U_13
_atom_site_aniso_U_12
Pt1 0.0214(2) 0.01522(18) 0.01884(19) -0.00018(14) 0.00328(14) -0.00205(15)
Pt2 0.0221(2) 0.01493(18) 0.01974(19) -0.00074(14) 0.00217(15) -0.00173(15)
O1 0.019(4) 0.020(3) 0.027(3) -0.003(3) 0.004(3) -0.008(3)
O2 0.021(4) 0.022(3) 0.040(4) -0.005(3) 0.009(3) -0.005(3)
O3 0.023(4) 0.019(3) 0.029(4) -0.003(3) 0.001(3) 0.001(3)
O4 0.037(5) 0.019(3) 0.038(4) -0.006(3) 0.011(3) -0.015(3)
N1 0.033(6) 0.016(4) 0.014(4) 0.001(3) 0.000(3) 0.005(4)
N2 0.030(5) 0.015(4) 0.022(4) -0.002(3) 0.005(4) -0.002(4)
N3 0.016(5) 0.017(4) 0.033(4) -0.006(4) 0.002(3) -0.006(3)
N4 0.031(6) 0.022(4) 0.018(4) 0.003(3) -0.003(3) 0.002(4)
N5 0.030(5) 0.016(4) 0.024(4) -0.002(3) 0.007(4) -0.001(4)
N6 0.027(5) 0.013(4) 0.040(5) -0.005(4) 0.013(4) -0.009(4)
C1 0.023(6) 0.026(5) 0.018(4) 0.005(4) -0.007(4) -0.003(4)
C2 0.020(6) 0.022(5) 0.023(5) 0.002(4) -0.001(4) -0.001(4)
C3 0.031(7) 0.025(5) 0.035(6) 0.005(5) 0.012(5) -0.001(5)
C4 0.039(7) 0.023(5) 0.026(5) -0.005(4) -0.007(5) -0.010(5)
C5 0.030(6) 0.015(4) 0.023(5) -0.007(4) -0.003(4) -0.005(4)
C6 0.032(7) 0.024(5) 0.017(4) 0.003(4) 0.003(4) -0.002(4)
C7 0.019(6) 0.023(5) 0.015(4) 0.004(4) 0.000(4) 0.000(4)
C8 0.021(6) 0.026(5) 0.025(5) -0.004(4) -0.006(4) -0.002(4)
C9 0.039(7) 0.024(5) 0.015(4) 0.000(4) 0.006(4) 0.004(5)
C10 0.037(7) 0.029(5) 0.028(5) 0.000(5) 0.008(5) 0.013(5)
C11 0.035(7) 0.021(5) 0.022(5) 0.001(4) 0.004(4) -0.001(4)
C12 0.028(6) 0.012(4) 0.021(4) 0.000(4) -0.004(4) -0.006(4)
C13 0.015(5) 0.022(5) 0.023(5) 0.002(4) 0.006(4) 0.000(4)
C14 0.016(6) 0.020(4) 0.030(5) 0.005(4) 0.006(4) -0.006(4)
C15 0.014(5) 0.020(5) 0.019(4) 0.002(4) -0.004(4) 0.008(4)
C16 0.034(7) 0.017(5) 0.034(6) 0.003(4) 0.004(5) -0.003(4)
C17 0.018(6) 0.032(5) 0.031(5) -0.013(5) 0.001(4) 0.006(5)
C18 0.026(6) 0.025(5) 0.023(5) -0.003(4) 0.001(4) -0.006(4)
C19 0.031(7) 0.027(5) 0.028(5) -0.005(5) 0.007(4) 0.002(5)
C20 0.008(5) 0.023(5) 0.025(5) 0.006(4) 0.000(4) 0.006(4)
C21 0.032(7) 0.013(4) 0.034(6) -0.003(4) -0.003(5) 0.002(4)
C22 0.041(8) 0.040(6) 0.024(5) 0.007(5) 0.002(5) -0.003(6)
C23 0.026(7) 0.029(5) 0.035(6) 0.000(5) -0.005(5) -0.014(5)
C24 0.023(6) 0.030(5) 0.025(5) 0.008(4) -0.005(4) 0.009(5)
C25 0.032(7) 0.022(5) 0.019(5) 0.004(4) -0.002(4) -0.001(4)
C26 0.017(6) 0.021(5) 0.027(5) 0.004(4) 0.000(4) 0.011(4)
C27 0.040(7) 0.009(4) 0.025(5) -0.005(4) -0.003(4) 0.010(4)
C28 0.032(7) 0.019(5) 0.024(5) 0.000(4) 0.006(4) 0.004(4)
C29 0.030(7) 0.035(6) 0.033(6) 0.005(5) 0.005(5) 0.005(5)
C30 0.019(6) 0.019(5) 0.036(6) 0.000(4) 0.002(4) -0.003(4)
C31 0.022(6) 0.015(4) 0.017(4) 0.002(4) 0.007(4) 0.003(4)
C32 0.025(6) 0.013(4) 0.014(4) 0.002(3) 0.003(4) 0.003(4)
C33 0.020(6) 0.024(5) 0.020(5) -0.010(4) 0.008(4) 0.000(4)
C34 0.030(7) 0.021(5) 0.025(5) -0.002(4) -0.002(4) 0.005(4)
C35 0.023(6) 0.027(5) 0.031(5) -0.002(4) 0.003(4) -0.003(4)
C36 0.022(6) 0.024(5) 0.018(4) -0.007(4) 0.004(4) 0.009(4)
C37 0.028(7) 0.026(5) 0.033(6) 0.004(4) 0.006(5) -0.010(5)
C38 0.033(7) 0.023(5) 0.029(5) -0.010(4) 0.007(5) -0.002(5)

loop_
_atom_type_symbol
_atom_type_description
_atom_type_scat_dispersion_real
_atom_type_scat_dispersion_imag
_atom_type_scat_source
C C 0.0033 0.0016
;
International Tables for Crystallography
(Vol. C, Tables 4.2.6.8 and 6.1.1.4)
;
H H 0.0000 0.0000
;
International Tables for Crystallography
(Vol. C, Table 6.1.1.4)
;
N N 0.0061 0.0033
;
International Tables for Crystallography
(Vol. C, Tables 4.2.6.8 and 6.1.1.4)
;
O O 0.0106 0.0060
;
International Tables for Crystallography
(Vol. C, Tables 4.2.6.8 and 6.1.1.4)
;
Pt Pt -1.7033 8.3905
;
International Tables for Crystallography
(Vol. C, Tables 4.2.6.8 and 6.1.1.4)
;

loop_
_geom_angle_atom_site_label_1
_geom_angle_atom_site_label_2
_geom_angle_atom_site_label_3
_geom_angle
N1 Pt1 C1 80.4(4)
N1 Pt1 N2 172.1(4)
C1 Pt1 N2 105.6(4)
N1 Pt1 O1 95.9(3)
C1 Pt1 O1 175.1(3)
N2 Pt1 O1 78.4(3)
C20 Pt2 N4 80.6(4)
C20 Pt2 N5 105.6(4)
N4 Pt2 N5 173.1(4)
C20 Pt2 O3 175.7(3)
N4 Pt2 O3 95.9(3)
N5 Pt2 O3 78.0(3)
C12 O1 Pt1 114.3(6)
C31 O3 Pt2 114.9(6)
C7 N1 C11 119.9(8)
C7 N1 Pt1 116.9(7)
C11 N1 Pt1 123.1(7)
C13 N2 C18 118.4(8)
C13 N2 Pt1 117.4(7)
C18 N2 Pt1 124.2(6)
C15 N3 C19 122.2(8)
C15 N3 H3A 118.8
C19 N3 H3A 119
C30 N4 C26 119.2(8)
C30 N4 Pt2 123.1(7)
C26 N4 Pt2 117.7(7)
C32 N5 C37 117.4(8)
C32 N5 Pt2 117.3(6)
C37 N5 Pt2 125.3(6)
C34 N6 C38 125.4(9)
C34 N6 H6 117.3
C38 N6 H6 117.4
C6 C1 C2 116.4(9)
C6 C1 Pt1 114.0(8)
C2 C1 Pt1 129.6(7)
C3 C2 C1 120.3(9)
C3 C2 H2 119.7
C1 C2 H2 120
C4 C3 C2 120.9(10)
C4 C3 H3 119.8
C2 C3 H3 119.2
C3 C4 C5 119.9(10)
C3 C4 H4 119.9
C5 C4 H4 120.2
C6 C5 C4 120.4(9)
C6 C5 H5 119.9
C4 C5 H5 119.7
C5 C6 C1 122.0(10)
C5 C6 C7 122.7(9)
C1 C6 C7 114.9(9)
N1 C7 C8 118.9(9)
N1 C7 C6 113.1(8)
C8 C7 C6 128.0(9)
C9 C8 C7 121.3(9)
C9 C8 H8 119.3
C7 C8 H8 119.5
C8 C9 C10 118.4(9)
C8 C9 H9 120.9
C10 C9 H9 120.6
C11 C10 C9 119.5(10)
C11 C10 H10 120.3
C9 C10 H10 120.2
N1 C11 C10 121.9(9)
N1 C11 H11 118.9
C10 C11 H11 119.2
O1 C12 C17 126.4(10)
O1 C12 C13 114.7(8)
C17 C12 C13 118.8(9)
N2 C13 C14 127.6(9)
N2 C13 C12 114.6(8)
C14 C13 C12 117.7(8)
C15 C14 C13 121.3(9)
C15 C14 H14 119.1
C13 C14 H14 119.5
N3 C15 C14 124.9(9)
N3 C15 C16 114.1(8)
C14 C15 C16 120.9(8)
O2 C16 C17 126.7(10)
O2 C16 C15 117.0(9)
C17 C16 C15 116.0(9)
C12 C17 C16 125.1(10)
C12 C17 H17 117.5
C16 C17 H17 117.4
N2 C18 H18A 109.5
N2 C18 H18B 109.5
H18A C18 H18B 109.5
N2 C18 H18C 109.5
H18A C18 H18C 109.5
H18B C18 H18C 109.5
N3 C19 H19A 109.5
N3 C19 H19B 109.5
H19A C19 H19B 109.5
N3 C19 H19C 109.5
H19A C19 H19C 109.5
H19B C19 H19C 109.5
C21 C20 C25 115.5(9)
C21 C20 Pt2 130.7(7)
C25 C20 Pt2 113.7(7)
C20 C21 C22 122.0(9)
C20 C21 H21 119.1
C22 C21 H21 118.9
C23 C22 C21 120.7(11)
C23 C22 H22 119.6
C21 C22 H22 119.7
C22 C23 C24 117.6(10)
C22 C23 H23 121.3
C24 C23 H23 121.1
C25 C24 C23 122.3(10)
C25 C24 H24 119.1
C23 C24 H24 118.6
C24 C25 C20 121.5(10)
C24 C25 C26 124.1(10)
C20 C25 C26 114.4(9)
N4 C26 C27 121.6(10)
N4 C26 C25 113.0(9)
C27 C26 C25 125.3(10)
C28 C27 C26 118.2(9)
C28 C27 H27 120.6
C26 C27 H27 121.1
C27 C28 C29 119.7(9)
C27 C28 H28 120.1
C29 C28 H28 120.2
C30 C29 C28 117.8(10)
C30 C29 H29 121
C28 C29 H29 121.2
N4 C30 C29 123.3(9)
N4 C30 H30 118.4
C29 C30 H30 118.3
O3 C31 C36 127.0(9)
O3 C31 C32 114.7(8)
C36 C31 C32 118.4(8)
N5 C32 C33 125.7(9)
N5 C32 C31 114.1(8)
C33 C32 C31 120.3(8)
C34 C33 C32 119.5(9)
C34 C33 H33 120.2
C32 C33 H33 120.3
N6 C34 C33 124.2(10)
N6 C34 C35 114.7(9)
C33 C34 C35 121.0(9)
O4 C35 C36 126.5(10)
O4 C35 C34 117.7(9)
C36 C35 C34 115.7(9)
C31 C36 C35 125.0(9)
C31 C36 H36 117.9
C35 C36 H36 117.1
N5 C37 H37A 109.5
N5 C37 H37B 109.5
H37A C37 H37B 109.5
N5 C37 H37C 109.5
H37A C37 H37C 109.5
H37B C37 H37C 109.5
N6 C38 H38A 109.5
N6 C38 H38B 109.5
H38A C38 H38B 109.5
N6 C38 H38C 109.5
H38A C38 H38C 109.5
H38B C38 H38C 109.5

loop_
_geom_bond_atom_site_label_1
_geom_bond_atom_site_label_2
_geom_bond_distance
Pt1 N1 1.995(7)
Pt1 C1 1.996(10)
Pt1 N2 2.009(7)
Pt1 O1 2.101(7)
Pt2 C20 1.988(10)
Pt2 N4 1.989(8)
Pt2 N5 2.012(7)
Pt2 O3 2.107(7)
O1 C12 1.283(11)
O2 C16 1.235(12)
O3 C31 1.282(10)
O4 C35 1.214(12)
N1 C7 1.347(12)
N1 C11 1.349(13)
N2 C13 1.285(12)
N2 C18 1.461(12)
N3 C15 1.325(11)
N3 C19 1.450(12)
N3 H3A 0.8797
N4 C30 1.333(13)
N4 C26 1.341(13)
N5 C32 1.314(12)
N5 C37 1.486(12)
N6 C34 1.320(12)
N6 C38 1.412(12)
N6 H6 0.881
C1 C6 1.395(13)
C1 C2 1.422(14)
C2 C3 1.407(14)
C2 H2 0.9466
C3 C4 1.342(14)
C3 H3 0.9499
C4 C5 1.389(15)
C4 H4 0.951
C5 C6 1.372(14)
C5 H5 0.951
C6 C7 1.459(14)
C7 C8 1.404(13)
C8 C9 1.361(15)
C8 H8 0.949
C9 C10 1.377(15)
C9 H9 0.9462
C10 C11 1.371(13)
C10 H10 0.9515
C11 H11 0.9506
C12 C17 1.345(14)
C12 C13 1.528(13)
C13 C14 1.428(13)
C14 C15 1.342(13)
C14 H14 0.9468
C15 C16 1.548(14)
C16 C17 1.377(13)
C17 H17 0.95
C18 H18A 0.98
C18 H18B 0.98
C18 H18C 0.98
C19 H19A 0.98
C19 H19B 0.98
C19 H19C 0.98
C20 C21 1.399(14)
C20 C25 1.423(13)
C21 C22 1.411(15)
C21 H21 0.9462
C22 C23 1.365(15)
C22 H22 0.951
C23 C24 1.407(15)
C23 H23 0.947
C24 C25 1.354(15)
C24 H24 0.9516
C25 C26 1.457(15)
C26 C27 1.410(13)
C27 C28 1.386(15)
C27 H27 0.944
C28 C29 1.399(15)
C28 H28 0.9483
C29 C30 1.382(14)
C29 H29 0.9515
C30 H30 0.952
C31 C36 1.323(14)
C31 C32 1.523(12)
C32 C33 1.403(12)
C33 C34 1.396(14)
C33 H33 0.949
C34 C35 1.521(15)
C35 C36 1.424(13)
C36 H36 0.9513
C37 H37A 0.98
C37 H37B 0.98
C37 H37C 0.98
C38 H38A 0.98
C38 H38B 0.98
C38 H38C 0.98
